data_7223423
loop_
_publ_author_name
'Shah, Tariq A.'
'Ahmad, Zubair'
'Mir, Niyaz A.'
'Muneer, Mohammad'
'Ahmad, Musheer'
'Rath, Nigam P.'

_publ_section_title
;
 One step synthesis of highly functionalized thiazolo[3,2-
 b][1,2,4]triazole, triazolo[1,5-a]pyrimidine and triazolo[3,4-
 b][1,3,4]thiadiazine&#x2020;
;
_journal_name_full 'RSC Adv.'
_journal_paper_doi 10.1039/C5RA21270G
_journal_year 2015
_chemical_formula_moiety 'C13 H9 N3 O3 S'
_chemical_formula_sum 'C13 H9 N3 O3 S'
_chemical_formula_weight 287.29
_chemical_melting_point 451.5(5)
_chemical_name_systematic 'methyl 7-oxo-2-phenyl-7H-[1,2,4]triazolo[5,1-b][1,3]thiazine-5-carboxylate '
_space_group_IT_number 14
_symmetry_cell_setting monoclinic
_symmetry_space_group_name_Hall '-P 2ybc'
_symmetry_space_group_name_H-M 'P 1 21/c 1'
_atom_sites_solution_hydrogens geom
_atom_sites_solution_primary direct
_atom_sites_solution_secondary difmap
_audit_creation_method SHELXL-97
_audit_update_record
;
2015-07-06 deposited with the CCDC.
2015-12-02 downloaded from the CCDC.
;
_cell_angle_alpha 90.00
_cell_angle_beta 97.835(6)
_cell_angle_gamma 90.00
_cell_formula_units_Z 4
_cell_length_a 7.1783(10)
_cell_length_b 14.804(2)
_cell_length_c 12.0251(19)
_cell_measurement_temperature 150(2)
_cell_volume 1265.9(3)
_computing_structure_refinement 'SHELXL-97 (Sheldrick, 2008)'
_diffrn_ambient_temperature 150(2)
_diffrn_measured_fraction_theta_full 0.998
_diffrn_measured_fraction_theta_max 0.998
_diffrn_measurement_device_type 'Rigaku Mercury 375/M CCD (Xta LAB mini)'
_diffrn_radiation_monochromator graphite
_diffrn_radiation_source 'fine-focus sealed tube'
_diffrn_radiation_type MoK\a
_diffrn_radiation_wavelength 0.71073
_diffrn_reflns_av_R_equivalents 0.0998
_diffrn_reflns_av_sigmaI/netI 0.0539
_diffrn_reflns_limit_h_max 9
_diffrn_reflns_limit_h_min -9
_diffrn_reflns_limit_k_max 19
_diffrn_reflns_limit_k_min -19
_diffrn_reflns_limit_l_max 15
_diffrn_reflns_limit_l_min -15
_diffrn_reflns_number 13172
_diffrn_reflns_theta_full 27.48
_diffrn_reflns_theta_max 27.48
_diffrn_reflns_theta_min 2.19
_exptl_absorpt_coefficient_mu 0.266
_exptl_absorpt_correction_type none
_exptl_crystal_colour Colorless
_exptl_crystal_density_diffrn 1.507
_exptl_crystal_density_meas 1.507
_exptl_crystal_density_method 'not measured'
_exptl_crystal_description Block
_exptl_crystal_F_000 592.0
_exptl_crystal_recrystallization_method 'Re-crystallisation from solvent: acetonitrile:methanol (2:1)'
_exptl_crystal_size_max 0.748
_exptl_crystal_size_mid 0.204
_exptl_crystal_size_min 0.161
_refine_diff_density_max 0.443
_refine_diff_density_min -0.533
_refine_diff_density_rms 0.134
_refine_ls_extinction_method none
_refine_ls_goodness_of_fit_ref 1.129
_refine_ls_hydrogen_treatment mixed
_refine_ls_matrix_type full
_refine_ls_number_parameters 185
_refine_ls_number_reflns 2894
_refine_ls_number_restraints 0
_refine_ls_restrained_S_all 1.129
_refine_ls_R_factor_all 0.0534
_refine_ls_R_factor_gt 0.0464
_refine_ls_shift/su_max 0.000
_refine_ls_shift/su_mean 0.000
_refine_ls_structure_factor_coef Fsqd
_refine_ls_weighting_details 'calc w=1/[\s^2^(Fo^2^)+(0.0808P)^2^+0.2122P] where P=(Fo^2^+2Fc^2^)/3'
_refine_ls_weighting_scheme calc
_refine_ls_wR_factor_gt 0.1331
_refine_ls_wR_factor_ref 0.1456
_reflns_number_gt 2631
_reflns_number_total 2894
_reflns_threshold_expression >2\s(I)
_cod_data_source_file c5ra21270g2.cif
_cod_data_source_block datam
_cod_depositor_comments
;
The following automatic conversions were performed:

'_chemical_melting_point' value '451-452' was changed to '451.5(5)' -
the average value was taken and precision was estimated.

'_symmetry_cell_setting' value 'Monoclinic' changed to 'monoclinic'
according to
/usr/data/users/saulius/crontab/automatic-downloads/rss-feeds/RSC/lib/dictionaries/cif_core.dic
dictionary named 'cif_core.dic' version 2.4.2 from 2011-04-26.

'_exptl_absorpt_correction_type' value 'None' changed to 'none'
according to
/usr/data/users/saulius/crontab/automatic-downloads/rss-feeds/RSC/lib/dictionaries/cif_core.dic
dictionary named 'cif_core.dic' version 2.4.2 from 2011-04-26.

Automatic conversion script
Id: cif_fix_values 4268 2015-11-12 08:31:59Z antanas 
;
_cod_original_sg_symbol_H-M 'P 21/c'
_cod_database_code 7223423

loop_
_symmetry_equiv_pos_as_xyz
'x, y, z'
'-x, y+1/2, -z+1/2'
'-x, -y, -z'
'x, -y-1/2, z-1/2'

loop_
_atom_site_label
_atom_site_type_symbol
_atom_site_fract_x
_atom_site_fract_y
_atom_site_fract_z
_atom_site_U_iso_or_equiv
_atom_site_adp_type
_atom_site_occupancy
_atom_site_symmetry_multiplicity
_atom_site_calc_flag
_atom_site_refinement_flags
H4 H 0.295(4) 0.2705(19) 0.726(2) 0.062(8) Uiso 1 1 d .
S1 S 0.14078(6) 0.33638(3) 0.43758(3) 0.03020(17) Uani 1 1 d .
N1 N 0.29468(19) 0.46417(10) 0.58830(12) 0.0268(3) Uani 1 1 d .
N2 N 0.3391(2) 0.55457(10) 0.59273(12) 0.0285(3) Uani 1 1 d .
O1 O 0.18786(19) 0.13358(8) 0.64088(11) 0.0367(3) Uani 1 1 d .
O2 O 0.0796(2) 0.15145(9) 0.45737(12) 0.0428(4) Uani 1 1 d .
N3 N 0.19946(19) 0.51538(10) 0.41754(12) 0.0291(3) Uani 1 1 d .
O3 O 0.3993(2) 0.43688(9) 0.77318(12) 0.0455(4) Uani 1 1 d .
C6 C 0.2124(2) 0.44310(11) 0.48210(14) 0.0261(3) Uani 1 1 d .
C5 C 0.3266(2) 0.40680(12) 0.68337(14) 0.0304(4) Uani 1 1 d .
C8 C 0.2997(2) 0.67559(11) 0.45264(14) 0.0263(4) Uani 1 1 d .
C2 C 0.1463(2) 0.18034(12) 0.54763(16) 0.0316(4) Uani 1 1 d .
C4 C 0.2713(2) 0.31367(12) 0.66288(15) 0.0307(4) Uani 1 1 d .
C1 C 0.1942(2) 0.27873(11) 0.56396(14) 0.0276(4) Uani 1 1 d .
C7 C 0.2801(2) 0.58162(11) 0.48898(14) 0.0263(3) Uani 1 1 d .
C12 C 0.4033(3) 0.82873(12) 0.49352(16) 0.0345(4) Uani 1 1 d .
H12 H 0.4593 0.8715 0.5441 0.041 Uiso 1 1 calc R
C13 C 0.3837(2) 0.74019(12) 0.52795(14) 0.0292(4) Uani 1 1 d .
H13 H 0.4268 0.7238 0.6016 0.035 Uiso 1 1 calc R
C9 C 0.2342(2) 0.70099(13) 0.34216(14) 0.0306(4) Uani 1 1 d .
H9 H 0.1774 0.6586 0.2914 0.037 Uiso 1 1 calc R
C10 C 0.2542(2) 0.78978(14) 0.30883(16) 0.0355(4) Uani 1 1 d .
H10 H 0.2103 0.8067 0.2355 0.043 Uiso 1 1 calc R
C11 C 0.3391(3) 0.85353(13) 0.38359(18) 0.0370(4) Uani 1 1 d .
H11 H 0.3530 0.9127 0.3602 0.044 Uiso 1 1 calc R
C3 C 0.1556(4) 0.03657(13) 0.63107(19) 0.0484(5) Uani 1 1 d .
H3A H 0.1901 0.0086 0.7030 0.073 Uiso 1 1 calc R
H3B H 0.2304 0.0118 0.5781 0.073 Uiso 1 1 calc R
H3C H 0.0250 0.0254 0.6057 0.073 Uiso 1 1 calc R

loop_
_atom_site_aniso_label
_atom_site_aniso_U_11
_atom_site_aniso_U_22
_atom_site_aniso_U_33
_atom_site_aniso_U_23
_atom_site_aniso_U_13
_atom_site_aniso_U_12
S1 0.0339(3) 0.0285(3) 0.0268(3) -0.00184(15) -0.00107(18) -0.00082(15)
N1 0.0312(7) 0.0249(7) 0.0238(7) -0.0002(5) 0.0020(5) 0.0010(5)
N2 0.0333(7) 0.0243(7) 0.0275(7) -0.0002(5) 0.0027(6) 0.0006(5)
O1 0.0480(7) 0.0254(6) 0.0359(7) 0.0006(5) 0.0024(6) -0.0017(5)
O2 0.0569(8) 0.0332(7) 0.0358(8) -0.0026(6) -0.0033(6) -0.0069(6)
N3 0.0307(7) 0.0291(7) 0.0272(8) 0.0008(5) 0.0027(6) 0.0021(6)
O3 0.0737(10) 0.0320(7) 0.0266(7) 0.0001(5) -0.0078(7) -0.0033(6)
C6 0.0249(7) 0.0288(8) 0.0245(8) -0.0005(6) 0.0029(6) 0.0019(6)
C5 0.0367(8) 0.0299(8) 0.0244(8) 0.0028(7) 0.0042(7) 0.0038(7)
C8 0.0253(7) 0.0289(8) 0.0257(9) 0.0022(6) 0.0069(6) 0.0030(6)
C2 0.0306(8) 0.0288(9) 0.0355(10) -0.0024(7) 0.0046(7) -0.0012(6)
C4 0.0333(8) 0.0303(9) 0.0286(9) 0.0009(7) 0.0042(7) 0.0011(7)
C1 0.0262(7) 0.0266(8) 0.0303(9) 0.0003(6) 0.0052(6) 0.0004(6)
C7 0.0249(7) 0.0281(8) 0.0266(8) 0.0014(6) 0.0056(6) 0.0028(6)
C12 0.0381(9) 0.0298(9) 0.0365(10) -0.0027(7) 0.0084(8) 0.0002(7)
C13 0.0326(8) 0.0309(9) 0.0245(8) 0.0018(6) 0.0056(6) 0.0022(6)
C9 0.0298(8) 0.0348(9) 0.0271(9) 0.0010(7) 0.0035(6) 0.0015(6)
C10 0.0353(9) 0.0413(10) 0.0307(10) 0.0097(7) 0.0069(7) 0.0064(7)
C11 0.0378(9) 0.0308(9) 0.0443(11) 0.0096(8) 0.0122(8) 0.0045(7)
C3 0.0750(15) 0.0245(9) 0.0432(12) 0.0029(8) -0.0005(10) -0.0013(9)

loop_
_atom_type_symbol
_atom_type_description
_atom_type_scat_dispersion_real
_atom_type_scat_dispersion_imag
_atom_type_scat_source
C C 0.0033 0.0016 'International Tables Vol C Tables 4.2.6.8 and 6.1.1.4'
H H 0.0000 0.0000 'International Tables Vol C Tables 4.2.6.8 and 6.1.1.4'
N N 0.0061 0.0033 'International Tables Vol C Tables 4.2.6.8 and 6.1.1.4'
O O 0.0106 0.0060 'International Tables Vol C Tables 4.2.6.8 and 6.1.1.4'
S S 0.1246 0.1234 'International Tables Vol C Tables 4.2.6.8 and 6.1.1.4'

loop_
_geom_angle_atom_site_label_1
_geom_angle_atom_site_label_2
_geom_angle_atom_site_label_3
_geom_angle
C6 S1 C1 99.06(8)
C6 N1 N2 109.06(13)
C6 N1 C5 128.17(15)
N2 N1 C5 122.73(14)
C7 N2 N1 102.41(13)
C2 O1 C3 115.73(15)
C6 N3 C7 102.76(14)
N3 C6 N1 110.58(15)
N3 C6 S1 124.56(13)
N1 C6 S1 124.85(13)
O3 C5 N1 119.91(16)
O3 C5 C4 125.03(16)
N1 C5 C4 115.04(15)
C13 C8 C9 119.43(16)
C13 C8 C7 120.37(15)
C9 C8 C7 120.19(16)
O2 C2 O1 126.67(17)
O2 C2 C1 121.19(17)
O1 C2 C1 112.13(15)
C1 C4 C5 125.96(17)
C1 C4 H4 116.0(17)
C5 C4 H4 118.0(17)
C4 C1 C2 123.18(16)
C4 C1 S1 126.81(14)
C2 C1 S1 110.00(12)
N2 C7 N3 115.19(15)
N2 C7 C8 122.33(15)
N3 C7 C8 122.49(15)
C13 C12 C11 119.99(18)
C13 C12 H12 120.0
C11 C12 H12 120.0
C12 C13 C8 120.39(16)
C12 C13 H13 119.8
C8 C13 H13 119.8
C10 C9 C8 119.62(17)
C10 C9 H9 120.2
C8 C9 H9 120.2
C11 C10 C9 120.76(17)
C11 C10 H10 119.6
C9 C10 H10 119.6
C10 C11 C12 119.80(18)
C10 C11 H11 120.1
C12 C11 H11 120.1
O1 C3 H3A 109.5
O1 C3 H3B 109.5
H3A C3 H3B 109.5
O1 C3 H3C 109.5
H3A C3 H3C 109.5
H3B C3 H3C 109.5

loop_
_geom_bond_atom_site_label_1
_geom_bond_atom_site_label_2
_geom_bond_distance
S1 C6 1.7238(17)
S1 C1 1.7396(18)
N1 C6 1.368(2)
N1 N2 1.375(2)
N1 C5 1.418(2)
N2 C7 1.324(2)
O1 C2 1.317(2)
O1 C3 1.457(2)
O2 C2 1.203(2)
N3 C6 1.318(2)
N3 C7 1.378(2)
O3 C5 1.218(2)
C5 C4 1.446(2)
C8 C13 1.396(2)
C8 C9 1.399(2)
C8 C7 1.471(2)
C2 C1 1.504(2)
C4 C1 1.345(2)
C4 H4 0.99(3)
C12 C13 1.388(2)
C12 C11 1.389(3)
C12 H12 0.9300
C13 H13 0.9300
C9 C10 1.387(3)
C9 H9 0.9300
C10 C11 1.386(3)
C10 H10 0.9300
C11 H11 0.9300
C3 H3A 0.9600
C3 H3B 0.9600
C3 H3C 0.9600

loop_
_geom_torsion_atom_site_label_1
_geom_torsion_atom_site_label_2
_geom_torsion_atom_site_label_3
_geom_torsion_atom_site_label_4
_geom_torsion
C6 N1 N2 C7 0.15(16)
C5 N1 N2 C7 -177.62(14)
C7 N3 C6 N1 0.73(17)
C7 N3 C6 S1 -177.74(12)
N2 N1 C6 N3 -0.59(18)
C5 N1 C6 N3 177.03(15)
N2 N1 C6 S1 177.88(11)
C5 N1 C6 S1 -4.5(2)
C1 S1 C6 N3 -178.77(14)
C1 S1 C6 N1 2.98(15)
C6 N1 C5 O3 -178.68(16)
N2 N1 C5 O3 -1.4(3)
C6 N1 C5 C4 2.8(2)
N2 N1 C5 C4 -179.92(14)
C3 O1 C2 O2 2.5(3)
C3 O1 C2 C1 -176.71(16)
O3 C5 C4 C1 -178.62(18)
N1 C5 C4 C1 -0.2(3)
C5 C4 C1 C2 177.77(16)
C5 C4 C1 S1 -0.5(3)
O2 C2 C1 C4 -179.05(18)
O1 C2 C1 C4 0.2(2)
O2 C2 C1 S1 -0.5(2)
O1 C2 C1 S1 178.78(12)
C6 S1 C1 C4 -0.71(17)
C6 S1 C1 C2 -179.19(11)
N1 N2 C7 N3 0.33(17)
N1 N2 C7 C8 -179.49(13)
C6 N3 C7 N2 -0.68(18)
C6 N3 C7 C8 179.14(14)
C13 C8 C7 N2 0.3(2)
C9 C8 C7 N2 -179.67(14)
C13 C8 C7 N3 -179.51(14)
C9 C8 C7 N3 0.5(2)
C11 C12 C13 C8 0.0(3)
C9 C8 C13 C12 -0.4(2)
C7 C8 C13 C12 179.62(15)
C13 C8 C9 C10 0.3(2)
C7 C8 C9 C10 -179.74(15)
C8 C9 C10 C11 0.2(3)
C9 C10 C11 C12 -0.6(3)
C13 C12 C11 C10 0.5(3)
